data_4080232
loop_
_publ_author_name
'Buchner, Magnus R.'
'Bechlars, Bettina'
'Wahl, Bernhard'
'Ruhland, Klaus'

_publ_section_title
;
 Influence of Electronically and Sterically Tunable Cinnamate Ligands on
 the Spectroscopic Properties and Reactivity of
 Bis(triphenylphosphine)platinum(0) Olefin Complexes
;
_journal_issue 6
_journal_name_full Organometallics
_journal_page_first 1643
_journal_paper_doi 10.1021/om301021j
_journal_volume 32
_journal_year 2013
_chemical_compound_source 'see text'
_chemical_formula_moiety 'C48 H43 N O4 P2 Pt, 0.5 (C7 H8)'
_chemical_formula_sum 'C51.5 H47 N O4 P2 Pt'
_chemical_formula_weight 1000.93
_chemical_name_systematic ?
_space_group_IT_number 14
_symmetry_cell_setting monoclinic
_symmetry_Int_Tables_number 14
_symmetry_space_group_name_Hall '-P 2ybc'
_symmetry_space_group_name_H-M 'P 1 21/c 1'
_atom_sites_solution_hydrogens geom
_atom_sites_solution_primary direct
_atom_sites_solution_secondary difmap
_audit_creation_date 'Oct 30 17:23:11 2012'
_audit_creation_method 'PLATON <TABLE ACC> option'
_audit_update_record
;
;
_cell_angle_alpha 90
_cell_angle_beta 116.6680(10)
_cell_angle_gamma 90
_cell_formula_units_Z 4
_cell_length_a 12.1942(3)
_cell_length_b 20.9616(6)
_cell_length_c 19.1668(5)
_cell_measurement_temperature 150
_cell_volume 4378.1(2)
_computing_publication_material 'PLATON (Spek, 2003)'
_computing_structure_refinement 'SHELXL-97 (Sheldrick, 1997)'
_diffrn_ambient_temperature 150
_diffrn_detector ' CCD plate '
_diffrn_detector_area_resol_mean 16
_diffrn_measured_fraction_theta_full 0.995
_diffrn_measured_fraction_theta_max 0.995
_diffrn_measurement_device ' \k-geometry diffractometer '
_diffrn_measurement_device_type ' Bruker APEX-II CCD '
_diffrn_measurement_method ' phi- and omega-rotation '
_diffrn_radiation_monochromator graphite
_diffrn_radiation_probe x-ray
_diffrn_radiation_source 'fine-focus sealed tube'
_diffrn_radiation_type MoK\a
_diffrn_radiation_wavelength 0.71073
_diffrn_reflns_av_R_equivalents 0.0294
_diffrn_reflns_av_sigmaI/netI 0.0172
_diffrn_reflns_limit_h_max 14
_diffrn_reflns_limit_h_min -14
_diffrn_reflns_limit_k_max 23
_diffrn_reflns_limit_k_min -25
_diffrn_reflns_limit_l_max 23
_diffrn_reflns_limit_l_min -23
_diffrn_reflns_number 70197
_diffrn_reflns_reduction_process
;
;
_diffrn_reflns_theta_full 25.43
_diffrn_reflns_theta_max 25.43
_diffrn_reflns_theta_min 1.54
_exptl_absorpt_coefficient_mu 3.325
_exptl_absorpt_correction_T_max 0.63
_exptl_absorpt_correction_T_min 0.52
_exptl_absorpt_correction_type multi-scan
_exptl_crystal_colour yellow
_exptl_crystal_density_diffrn 1.519
_exptl_crystal_density_method 'Not Measured'
_exptl_crystal_description block
_exptl_crystal_F_000 2012
_exptl_crystal_size_max 0.200
_exptl_crystal_size_mid 0.190
_exptl_crystal_size_min 0.140
_refine_diff_density_max 0.952
_refine_diff_density_min -0.565
_refine_diff_density_rms 0.062
_refine_ls_extinction_method none
_refine_ls_goodness_of_fit_ref 1.041
_refine_ls_hydrogen_treatment constr
_refine_ls_matrix_type full
_refine_ls_number_parameters 524
_refine_ls_number_reflns 8048
_refine_ls_number_restraints 6
_refine_ls_restrained_S_all 1.041
_refine_ls_R_factor_all 0.0209
_refine_ls_R_factor_gt 0.0180
_refine_ls_shift/su_max 0.004
_refine_ls_shift/su_mean 0.000
_refine_ls_structure_factor_coef Fsqd
_refine_ls_weighting_details 'calc w=1/[\s^2^(Fo^2^)+(0.0176P)^2^+4.6551P] where P=(Fo^2^+2Fc^2^)/3'
_refine_ls_weighting_scheme calc
_refine_ls_wR_factor_gt 0.0419
_refine_ls_wR_factor_ref 0.0431
_reflns_number_gt 7428
_reflns_number_total 8048
_reflns_threshold_expression >2\s(i)
_cod_data_source_file om301021j_si_002.cif
_cod_data_source_block PhNO2iPr
_cod_depositor_comments
;
The following automatic conversions were performed:

'_symmetry_cell_setting' value 'Monoclinic' changed to 'monoclinic'
according to /home/saulius/struct/CIF-dictionaries/cif_core.dic
dictionary named 'cif_core.dic' version 2.4.2 from 2011-04-26.

Automatic conversion script
Id: cif_fix_values 1891 2012-01-12 08:04:46Z andrius 
;
_cod_original_sg_symbol_H-M 'P 21/c'
_cod_original_formula_sum 'C51.50 H47 N O4 P2 Pt'
_cod_database_code 4080232

loop_
_symmetry_equiv_pos_site_id
_symmetry_equiv_pos_as_xyz
1 x,y,z
2 -x,1/2+y,1/2-z
3 -x,-y,-z
4 x,1/2-y,1/2+z

loop_
_atom_site_aniso_label
_atom_site_aniso_U_11
_atom_site_aniso_U_22
_atom_site_aniso_U_33
_atom_site_aniso_U_23
_atom_site_aniso_U_13
_atom_site_aniso_U_12
Pt1 0.0155(1) 0.0142(1) 0.0185(1) -0.0011(1) 0.0077(1) -0.0010(1)
P1 0.0174(3) 0.0154(3) 0.0172(3) -0.0008(2) 0.0070(2) -0.0017(2)
P2 0.0175(3) 0.0170(3) 0.0205(3) -0.0010(2) 0.0089(2) 0.0002(2)
O1 0.0364(12) 0.0384(12) 0.0925(18) 0.0147(12) 0.0373(13) -0.0034(10)
O2 0.0709(16) 0.0689(17) 0.0721(18) 0.0183(14) 0.0528(15) -0.0018(13)
O3 0.0230(9) 0.0371(10) 0.0237(10) -0.0001(8) 0.0099(8) 0.0002(8)
O4 0.0182(8) 0.0284(9) 0.0283(9) 0.0006(7) 0.0125(7) 0.0018(7)
N1 0.0471(16) 0.0289(13) 0.070(2) 0.0137(13) 0.0414(15) 0.0062(11)
C1 0.0207(12) 0.0193(12) 0.0222(12) 0.0022(9) 0.0099(10) -0.0033(9)
C2 0.0249(13) 0.0247(13) 0.0234(13) -0.0022(10) 0.0083(11) 0.0010(10)
C3 0.0280(14) 0.0388(16) 0.0211(13) -0.0019(11) 0.0047(11) 0.0002(12)
C4 0.0272(14) 0.0308(14) 0.0297(15) 0.0080(12) 0.0049(12) 0.0060(11)
C5 0.0311(14) 0.0206(13) 0.0362(15) 0.0020(11) 0.0100(12) 0.0042(11)
C6 0.0264(13) 0.0207(12) 0.0238(13) -0.0026(10) 0.0073(11) -0.0018(10)
C7 0.0234(12) 0.0147(11) 0.0237(13) -0.0010(9) 0.0126(10) -0.0005(9)
C8 0.0233(13) 0.0277(13) 0.0260(13) 0.0005(11) 0.0097(11) -0.0032(10)
C9 0.0254(14) 0.0316(15) 0.0443(17) -0.0008(12) 0.0179(13) -0.0060(11)
C10 0.0421(16) 0.0325(14) 0.0415(17) 0.0009(13) 0.0306(14) -0.0034(12)
C11 0.0442(17) 0.0391(16) 0.0243(14) -0.0001(12) 0.0186(13) -0.0026(13)
C12 0.0248(13) 0.0264(13) 0.0247(13) -0.0022(10) 0.0113(11) -0.0017(10)
C13 0.0170(11) 0.0175(11) 0.0170(12) -0.0019(9) 0.0045(9) -0.0008(9)
C14 0.0292(13) 0.0208(12) 0.0333(14) 0.0005(11) 0.0164(12) -0.0022(10)
C15 0.0390(16) 0.0175(13) 0.0482(18) -0.0034(12) 0.0212(14) -0.0023(11)
C16 0.0290(14) 0.0241(13) 0.0335(15) -0.0097(11) 0.0090(12) 0.0031(11)
C17 0.0309(14) 0.0341(15) 0.0245(14) -0.0020(11) 0.0139(11) 0.0026(11)
C18 0.0302(13) 0.0202(12) 0.0258(13) 0.0009(10) 0.0135(11) -0.0007(10)
C19 0.0194(12) 0.0196(12) 0.0209(12) -0.0013(9) 0.0050(10) 0.0006(9)
C20 0.0233(13) 0.0243(13) 0.0375(15) 0.0033(11) 0.0128(12) 0.0033(10)
C21 0.0288(14) 0.0310(14) 0.0453(17) 0.0100(13) 0.0142(13) -0.0034(12)
C22 0.0360(15) 0.0175(13) 0.0379(16) 0.0026(11) 0.0056(13) -0.0011(11)
C23 0.0362(15) 0.0232(14) 0.0369(16) -0.0007(12) 0.0116(13) 0.0089(11)
C24 0.0280(13) 0.0255(13) 0.0310(14) 0.0001(11) 0.0131(12) 0.0038(11)
C25 0.0177(12) 0.0286(13) 0.0228(13) 0.0012(10) 0.0096(10) 0.0049(10)
C26 0.0275(14) 0.0365(15) 0.0261(14) -0.0056(12) 0.0111(11) 0.0018(11)
C27 0.0421(17) 0.058(2) 0.0270(15) -0.0081(14) 0.0166(13) 0.0082(15)
C28 0.0398(17) 0.072(2) 0.0317(16) 0.0066(15) 0.0238(14) 0.0043(16)
C29 0.0359(16) 0.0499(18) 0.0373(17) 0.0087(14) 0.0208(14) -0.0021(13)
C30 0.0277(14) 0.0312(14) 0.0287(14) 0.0020(11) 0.0142(12) 0.0015(11)
C31 0.0194(12) 0.0167(11) 0.0242(13) 0.0020(9) 0.0082(10) 0.0012(9)
C32 0.0229(12) 0.0230(13) 0.0308(14) 0.0008(10) 0.0120(11) 0.0029(10)
C33 0.0198(13) 0.0290(14) 0.0385(16) 0.0024(12) 0.0075(12) 0.0002(11)
C34 0.0294(14) 0.0296(14) 0.0287(15) 0.0008(11) 0.0009(12) -0.0025(11)
C35 0.0346(15) 0.0298(14) 0.0240(14) 0.0001(11) 0.0089(12) -0.0007(11)
C36 0.0233(13) 0.0261(13) 0.0242(13) 0.0021(11) 0.0093(11) -0.0003(10)
C37 0.0196(12) 0.0176(11) 0.0216(12) -0.0027(9) 0.0085(10) -0.0012(9)
C38 0.0204(12) 0.0159(11) 0.0240(12) -0.0013(9) 0.0101(10) -0.0002(9)
C39 0.0236(12) 0.0134(11) 0.0310(14) -0.0040(10) 0.0153(11) -0.0009(9)
C40 0.0249(13) 0.0242(13) 0.0319(14) 0.0017(11) 0.0129(11) -0.0002(10)
C41 0.0389(16) 0.0261(14) 0.0363(16) 0.0060(11) 0.0220(13) 0.0030(11)
C42 0.0354(15) 0.0186(12) 0.0518(18) 0.0039(12) 0.0312(14) 0.0007(11)
C43 0.0226(13) 0.0222(13) 0.0455(17) -0.0046(12) 0.0182(12) -0.0029(10)
C44 0.0228(13) 0.0228(13) 0.0302(14) -0.0046(10) 0.0126(11) -0.0025(10)
C45 0.0195(12) 0.0164(11) 0.0256(13) -0.0066(10) 0.0094(10) -0.0035(9)
C46 0.0234(13) 0.0312(14) 0.0317(14) 0.0002(11) 0.0168(11) -0.0003(11)
C47 0.0316(15) 0.0428(17) 0.0389(16) -0.0106(13) 0.0164(13) 0.0015(13)
C48 0.0238(14) 0.0367(15) 0.0428(16) -0.0063(13) 0.0184(12) -0.0038(11)

loop_
_atom_site_label
_atom_site_type_symbol
_atom_site_thermal_displace_type
_atom_site_fract_x
_atom_site_fract_y
_atom_site_fract_z
_atom_site_occupancy
_atom_site_U_iso_or_equiv
_atom_site_calc_flag
_atom_site_refinement_flags
Pt1 Pt Uani 0.44542(1) 0.64481(1) 0.22345(1) 1.000 0.0160(1) . .
P1 P Uani 0.62024(5) 0.70064(3) 0.29864(3) 1.000 0.0170(2) . .
P2 P Uani 0.28181(5) 0.70729(3) 0.20637(3) 1.000 0.0182(2) . .
O1 O Uani -0.03936(19) 0.40629(10) 0.22037(15) 1.000 0.0526(8) . .
O2 O Uani 0.0931(2) 0.42612(12) 0.33989(16) 1.000 0.0629(10) . .
O3 O Uani 0.49513(15) 0.58822(8) 0.07181(10) 1.000 0.0282(6) . .
O4 O Uani 0.66649(14) 0.54849(8) 0.17126(9) 1.000 0.0242(5) . .
N1 N Uani 0.0591(2) 0.42846(12) 0.26937(17) 1.000 0.0430(10) . .
C1 C Uani 0.7465(2) 0.65749(11) 0.37724(14) 1.000 0.0206(7) . .
C2 C Uani 0.8168(2) 0.68277(12) 0.45170(14) 1.000 0.0253(8) . .
C3 C Uani 0.9219(2) 0.65161(13) 0.50451(15) 1.000 0.0317(8) . .
C4 C Uani 0.9589(2) 0.59521(13) 0.48409(15) 1.000 0.0322(8) . .
C5 C Uani 0.8896(2) 0.56939(12) 0.41073(15) 1.000 0.0312(8) . .
C6 C Uani 0.7839(2) 0.59987(11) 0.35757(14) 1.000 0.0251(7) . .
C7 C Uani 0.7031(2) 0.72974(10) 0.24530(13) 1.000 0.0198(7) . .
C8 C Uani 0.8252(2) 0.74989(12) 0.28524(15) 1.000 0.0262(8) . .
C9 C Uani 0.8868(2) 0.77289(13) 0.24475(17) 1.000 0.0329(9) . .
C10 C Uani 0.8269(3) 0.77697(13) 0.16435(17) 1.000 0.0343(9) . .
C11 C Uani 0.7075(3) 0.75623(13) 0.12387(16) 1.000 0.0347(9) . .
C12 C Uani 0.6454(2) 0.73185(12) 0.16406(14) 1.000 0.0252(8) . .
C13 C Uani 0.6019(2) 0.77206(10) 0.34740(13) 1.000 0.0183(7) . .
C14 C Uani 0.6251(2) 0.83355(12) 0.33000(15) 1.000 0.0269(8) . .
C15 C Uani 0.5993(2) 0.88601(12) 0.36465(17) 1.000 0.0343(9) . .
C16 C Uani 0.5530(2) 0.87821(12) 0.41778(15) 1.000 0.0308(8) . .
C17 C Uani 0.5307(2) 0.81748(12) 0.43624(15) 1.000 0.0293(8) . .
C18 C Uani 0.5537(2) 0.76474(11) 0.40063(14) 1.000 0.0251(7) . .
C19 C Uani 0.2895(2) 0.79292(11) 0.18963(14) 1.000 0.0215(7) . .
C20 C Uani 0.3726(2) 0.81265(12) 0.16312(15) 1.000 0.0287(8) . .
C21 C Uani 0.3792(2) 0.87633(13) 0.14466(17) 1.000 0.0359(9) . .
C22 C Uani 0.3034(2) 0.92089(12) 0.15392(16) 1.000 0.0346(8) . .
C23 C Uani 0.2201(3) 0.90178(12) 0.18021(16) 1.000 0.0339(9) . .
C24 C Uani 0.2110(2) 0.83824(12) 0.19693(15) 1.000 0.0282(8) . .
C25 C Uani 0.2330(2) 0.69959(12) 0.28364(14) 1.000 0.0228(7) . .
C26 C Uani 0.2558(2) 0.74640(13) 0.34002(15) 1.000 0.0304(8) . .
C27 C Uani 0.2262(3) 0.73590(16) 0.40114(16) 1.000 0.0420(10) . .
C28 C Uani 0.1724(3) 0.67947(17) 0.40632(17) 1.000 0.0449(10) . .
C29 C Uani 0.1503(3) 0.63224(15) 0.35129(17) 1.000 0.0394(10) . .
C30 C Uani 0.1813(2) 0.64164(12) 0.29081(15) 1.000 0.0286(8) . .
C31 C Uani 0.1449(2) 0.68557(11) 0.11622(14) 1.000 0.0207(7) . .
C32 C Uani 0.0266(2) 0.68158(11) 0.10987(15) 1.000 0.0256(8) . .
C33 C Uani -0.0713(2) 0.66321(12) 0.03955(16) 1.000 0.0312(8) . .
C34 C Uani -0.0528(2) 0.64974(12) -0.02474(16) 1.000 0.0338(8) . .
C35 C Uani 0.0641(2) 0.65535(12) -0.01978(15) 1.000 0.0311(8) . .
C36 C Uani 0.1618(2) 0.67287(12) 0.04998(14) 1.000 0.0250(8) . .
C37 C Uani 0.3604(2) 0.56133(10) 0.15923(14) 1.000 0.0199(7) . .
C38 C Uani 0.4921(2) 0.55587(10) 0.19110(14) 1.000 0.0201(7) . .
C39 C Uani 0.2869(2) 0.52521(10) 0.18957(14) 1.000 0.0215(7) . .
C40 C Uani 0.3347(2) 0.50271(12) 0.26649(15) 1.000 0.0269(8) . .
C41 C Uani 0.2614(2) 0.47072(12) 0.29299(16) 1.000 0.0319(9) . .
C42 C Uani 0.1394(2) 0.46007(12) 0.24138(17) 1.000 0.0309(9) . .
C43 C Uani 0.0891(2) 0.47988(12) 0.16469(16) 1.000 0.0290(8) . .
C44 C Uani 0.1628(2) 0.51284(11) 0.13929(15) 1.000 0.0250(8) . .
C45 C Uani 0.5468(2) 0.56605(11) 0.13732(14) 1.000 0.0208(7) . .
C46 C Uani 0.7372(2) 0.56093(12) 0.12804(15) 1.000 0.0271(8) . .
C47 C Uani 0.7301(3) 0.50301(14) 0.07899(17) 1.000 0.0376(9) . .
C48 C Uani 0.8655(2) 0.57590(13) 0.19026(16) 1.000 0.0331(9) . .
C51 C Uiso 0.4220(4) 0.9678(2) 0.9925(3) 0.500 0.049(3) . G
C52 C Uiso 0.4777(5) 0.9163(2) 0.9755(3) 0.500 0.069(2) . G
C53 C Uiso 0.5919(5) 0.9237(2) 0.9768(4) 0.500 0.059(3) . G
C54 C Uiso 0.6504(4) 0.9826(3) 0.9952(4) 0.500 0.075(2) . G
C55 C Uiso 0.5947(5) 1.0341(2) 1.0122(4) 0.500 0.092(5) . G
C56 C Uiso 0.4805(5) 1.0267(2) 1.0109(4) 0.500 0.0590(18) . G
C57 C Uiso 0.4245(13) 1.0811(7) 1.0257(11) 0.500 0.156(9) . .
H2 H Uiso 0.79250 0.72160 0.46630 1.000 0.0300 calc R
H3 H Uiso 0.96860 0.66920 0.55500 1.000 0.0380 calc R
H4 H Uiso 1.03150 0.57430 0.52010 1.000 0.0390 calc R
H5 H Uiso 0.91460 0.53050 0.39670 1.000 0.0370 calc R
H6 H Uiso 0.73660 0.58150 0.30760 1.000 0.0300 calc R
H8 H Uiso 0.86630 0.74780 0.34060 1.000 0.0310 calc R
H9 H Uiso 0.97000 0.78580 0.27230 1.000 0.0390 calc R
H10 H Uiso 0.86820 0.79420 0.13680 1.000 0.0410 calc R
H11 H Uiso 0.66720 0.75850 0.06850 1.000 0.0420 calc R
H12 H Uiso 0.56370 0.71670 0.13590 1.000 0.0300 calc R
H14 H Uiso 0.65860 0.83970 0.29430 1.000 0.0320 calc R
H15 H Uiso 0.61390 0.92780 0.35150 1.000 0.0410 calc R
H16 H Uiso 0.53660 0.91430 0.44150 1.000 0.0370 calc R
H17 H Uiso 0.49970 0.81170 0.47330 1.000 0.0350 calc R
H18 H Uiso 0.53640 0.72320 0.41280 1.000 0.0300 calc R
H20 H Uiso 0.42590 0.78230 0.15750 1.000 0.0340 calc R
H21 H Uiso 0.43570 0.88910 0.12570 1.000 0.0430 calc R
H22 H Uiso 0.30860 0.96450 0.14230 1.000 0.0410 calc R
H23 H Uiso 0.16840 0.93250 0.18690 1.000 0.0410 calc R
H24 H Uiso 0.15140 0.82550 0.21330 1.000 0.0340 calc R
H26 H Uiso 0.29180 0.78570 0.33670 1.000 0.0360 calc R
H27 H Uiso 0.24330 0.76790 0.43970 1.000 0.0500 calc R
H28 H Uiso 0.15060 0.67300 0.44760 1.000 0.0540 calc R
H29 H Uiso 0.11360 0.59320 0.35490 1.000 0.0470 calc R
H30 H Uiso 0.16750 0.60860 0.25390 1.000 0.0340 calc R
H32 H Uiso 0.01260 0.69140 0.15360 1.000 0.0310 calc R
H33 H Uiso -0.15140 0.66000 0.03600 1.000 0.0370 calc R
H34 H Uiso -0.11960 0.63670 -0.07230 1.000 0.0400 calc R
H35 H Uiso 0.07680 0.64710 -0.06430 1.000 0.0370 calc R
H36 H Uiso 0.24140 0.67630 0.05300 1.000 0.0300 calc R
H37 H Uiso 0.32050 0.56820 0.10790 1.000 0.0240 . R
H38 H Uiso 0.53290 0.52750 0.23040 1.000 0.0240 . R
H40 H Uiso 0.41890 0.50950 0.30100 1.000 0.0320 calc R
H41 H Uiso 0.29400 0.45640 0.34550 1.000 0.0380 calc R
H43 H Uiso 0.00570 0.47110 0.13000 1.000 0.0350 calc R
H44 H Uiso 0.12890 0.52740 0.08680 1.000 0.0300 calc R
H46 H Uiso 0.70250 0.59890 0.09340 1.000 0.0330 calc R
H47A H Uiso 0.64410 0.49430 0.04290 1.000 0.0560 calc R
H47B H Uiso 0.76540 0.46610 0.11310 1.000 0.0560 calc R
H47C H Uiso 0.77620 0.51120 0.04920 1.000 0.0560 calc R
H48A H Uiso 0.89560 0.54050 0.22750 1.000 0.0500 calc R
H48B H Uiso 0.86390 0.61500 0.21770 1.000 0.0500 calc R
H48C H Uiso 0.92020 0.58180 0.16580 1.000 0.0500 calc R
H51 H Uiso 0.34390 0.96270 0.99160 0.500 0.0590 calc .
H52 H Uiso 0.43770 0.87600 0.96290 0.500 0.0820 calc .
H53 H Uiso 0.62990 0.88850 0.96520 0.500 0.0710 calc .
H54 H Uiso 0.72840 0.98760 0.99610 0.500 0.0900 calc .
H55 H Uiso 0.63470 1.07430 1.02480 0.500 0.1100 calc .
H57A H Uiso 0.47810 1.09820 1.07760 0.500 0.2340 calc .
H57B H Uiso 0.34540 1.06890 1.02360 0.500 0.2340 calc .
H57C H Uiso 0.41130 1.11380 0.98620 0.500 0.2340 calc .

loop_
_atom_type_symbol
_atom_type_description
_atom_type_scat_dispersion_real
_atom_type_scat_dispersion_imag
_atom_type_scat_source
Pt Pt -1.7033 8.3905 'International Tables Vol C Tables 4.2.6.8 and 6.1.1.4'
P P 0.1023 0.0942 'International Tables Vol C Tables 4.2.6.8 and 6.1.1.4'
O O 0.0106 0.0060 'International Tables Vol C Tables 4.2.6.8 and 6.1.1.4'
N N 0.0061 0.0033 'International Tables Vol C Tables 4.2.6.8 and 6.1.1.4'
H H 0.0000 0.0000 'International Tables Vol C Tables 4.2.6.8 and 6.1.1.4'
C C 0.0033 0.0016 'International Tables Vol C Tables 4.2.6.8 and 6.1.1.4'

loop_
_geom_angle_atom_site_label_1
_geom_angle_atom_site_label_2
_geom_angle_atom_site_label_3
_geom_angle
_geom_angle_publ_flag
P1 Pt1 P2 107.70(2) yes
P1 Pt1 C37 149.48(7) yes
P1 Pt1 C38 109.71(7) yes
P2 Pt1 C37 102.81(7) yes
P2 Pt1 C38 142.53(7) yes
C37 Pt1 C38 39.78(10) yes
Pt1 P1 C1 117.76(8) yes
Pt1 P1 C7 114.18(8) yes
Pt1 P1 C13 116.56(9) yes
C1 P1 C7 98.75(12) yes
C1 P1 C13 103.50(11) yes
C7 P1 C13 103.69(11) yes
Pt1 P2 C19 118.46(9) yes
Pt1 P2 C25 114.39(8) yes
Pt1 P2 C31 111.01(8) yes
C19 P2 C25 106.74(12) yes
C19 P2 C31 100.02(11) yes
C25 P2 C31 104.46(12) yes
C45 O4 C46 117.48(18) yes
O1 N1 O2 123.8(3) yes
O1 N1 C42 118.1(3) yes
O2 N1 C42 118.1(3) yes
P1 C1 C2 123.69(18) yes
P1 C1 C6 117.25(18) yes
C2 C1 C6 118.5(2) no
C1 C2 C3 120.5(2) no
C2 C3 C4 120.5(2) no
C3 C4 C5 119.6(2) no
C4 C5 C6 120.5(2) no
C1 C6 C5 120.4(2) no
P1 C7 C8 120.83(18) yes
P1 C7 C12 120.4(2) yes
C8 C7 C12 118.8(2) no
C7 C8 C9 120.6(2) no
C8 C9 C10 119.9(3) no
C9 C10 C11 120.4(3) no
C10 C11 C12 120.2(3) no
C7 C12 C11 120.1(2) no
P1 C13 C14 123.39(19) yes
P1 C13 C18 118.11(17) yes
C14 C13 C18 118.3(2) no
C13 C14 C15 120.2(2) no
C14 C15 C16 121.0(2) no
C15 C16 C17 119.5(2) no
C16 C17 C18 120.0(2) no
C13 C18 C17 121.0(2) no
P2 C19 C20 117.38(19) yes
P2 C19 C24 123.8(2) yes
C20 C19 C24 118.7(2) no
C19 C20 C21 121.0(2) no
C20 C21 C22 119.8(3) no
C21 C22 C23 119.7(2) no
C22 C23 C24 120.8(3) no
C19 C24 C23 120.0(3) no
P2 C25 C26 122.7(2) yes
P2 C25 C30 118.56(19) yes
C26 C25 C30 118.4(2) no
C25 C26 C27 120.4(3) no
C26 C27 C28 120.6(3) no
C27 C28 C29 119.7(3) no
C28 C29 C30 120.3(3) no
C25 C30 C29 120.6(2) no
P2 C31 C32 124.29(19) yes
P2 C31 C36 117.2(2) yes
C32 C31 C36 118.5(2) no
C31 C32 C33 120.3(2) no
C32 C33 C34 120.5(3) no
C33 C34 C35 119.7(3) no
C34 C35 C36 120.0(2) no
C31 C36 C35 120.9(2) no
Pt1 C37 C38 70.07(13) yes
Pt1 C37 C39 114.77(16) yes
C38 C37 C39 123.3(2) no
Pt1 C38 C37 70.16(13) yes
Pt1 C38 C45 110.02(15) yes
C37 C38 C45 117.4(2) no
C37 C39 C40 123.2(2) no
C37 C39 C44 118.8(2) no
C40 C39 C44 118.1(2) no
C39 C40 C41 121.1(2) no
C40 C41 C42 118.7(3) no
N1 C42 C41 119.3(3) yes
N1 C42 C43 118.4(3) yes
C41 C42 C43 122.3(3) no
C42 C43 C44 118.5(3) no
C39 C44 C43 121.3(2) no
O3 C45 O4 123.1(2) yes
O3 C45 C38 126.2(2) yes
O4 C45 C38 110.7(2) yes
O4 C46 C47 109.0(2) yes
O4 C46 C48 104.7(2) yes
C47 C46 C48 114.0(2) no
C1 C2 H2 120.00 no
C3 C2 H2 120.00 no
C2 C3 H3 120.00 no
C4 C3 H3 120.00 no
C3 C4 H4 120.00 no
C5 C4 H4 120.00 no
C4 C5 H5 120.00 no
C6 C5 H5 120.00 no
C1 C6 H6 120.00 no
C5 C6 H6 120.00 no
C7 C8 H8 120.00 no
C9 C8 H8 120.00 no
C8 C9 H9 120.00 no
C10 C9 H9 120.00 no
C9 C10 H10 120.00 no
C11 C10 H10 120.00 no
C10 C11 H11 120.00 no
C12 C11 H11 120.00 no
C7 C12 H12 120.00 no
C11 C12 H12 120.00 no
C13 C14 H14 120.00 no
C15 C14 H14 120.00 no
C14 C15 H15 120.00 no
C16 C15 H15 120.00 no
C15 C16 H16 120.00 no
C17 C16 H16 120.00 no
C16 C17 H17 120.00 no
C18 C17 H17 120.00 no
C13 C18 H18 120.00 no
C17 C18 H18 119.00 no
C19 C20 H20 119.00 no
C21 C20 H20 120.00 no
C20 C21 H21 120.00 no
C22 C21 H21 120.00 no
C21 C22 H22 120.00 no
C23 C22 H22 120.00 no
C22 C23 H23 120.00 no
C24 C23 H23 120.00 no
C19 C24 H24 120.00 no
C23 C24 H24 120.00 no
C25 C26 H26 120.00 no
C27 C26 H26 120.00 no
C26 C27 H27 120.00 no
C28 C27 H27 120.00 no
C27 C28 H28 120.00 no
C29 C28 H28 120.00 no
C28 C29 H29 120.00 no
C30 C29 H29 120.00 no
C25 C30 H30 120.00 no
C29 C30 H30 120.00 no
C31 C32 H32 120.00 no
C33 C32 H32 120.00 no
C32 C33 H33 120.00 no
C34 C33 H33 120.00 no
C33 C34 H34 120.00 no
C35 C34 H34 120.00 no
C34 C35 H35 120.00 no
C36 C35 H35 120.00 no
C31 C36 H36 120.00 no
C35 C36 H36 120.00 no
Pt1 C37 H37 113.00 no
C38 C37 H37 116.00 no
C39 C37 H37 113.00 no
Pt1 C38 H38 117.00 no
C37 C38 H38 119.00 no
C45 C38 H38 115.00 no
C39 C40 H40 119.00 no
C41 C40 H40 119.00 no
C40 C41 H41 121.00 no
C42 C41 H41 121.00 no
C42 C43 H43 121.00 no
C44 C43 H43 121.00 no
C39 C44 H44 119.00 no
C43 C44 H44 119.00 no
O4 C46 H46 110.00 no
C47 C46 H46 110.00 no
C48 C46 H46 110.00 no
C46 C47 H47A 109.00 no
C46 C47 H47B 109.00 no
C46 C47 H47C 109.00 no
H47A C47 H47B 110.00 no
H47A C47 H47C 109.00 no
H47B C47 H47C 109.00 no
C46 C48 H48A 109.00 no
C46 C48 H48B 110.00 no
C46 C48 H48C 109.00 no
H48A C48 H48B 110.00 no
H48A C48 H48C 109.00 no
H48B C48 H48C 109.00 no
C52 C51 C56 120.02 no
C51 C52 C53 120.01 no
C52 C53 C54 119.97 no
C53 C54 C55 120.02 no
C54 C55 C56 120.01 no
C51 C56 C55 119.97 no
C51 C56 C57 121.7(9) no
C55 C56 C57 118.3(8) no
C52 C51 H51 120.00 no
C56 C51 H51 120.00 no
C51 C52 H52 120.00 no
C53 C52 H52 120.00 no
C52 C53 H53 120.00 no
C54 C53 H53 120.00 no
C53 C54 H54 120.00 no
C55 C54 H54 120.00 no
C54 C55 H55 120.00 no
C56 C55 H55 120.00 no
C56 C57 H57A 110.00 no
C56 C57 H57B 110.00 no
C56 C57 H57C 110.00 no
H57A C57 H57B 109.00 no
H57A C57 H57C 109.00 no
H57B C57 H57C 109.00 no

loop_
_geom_bond_atom_site_label_1
_geom_bond_atom_site_label_2
_geom_bond_distance
_geom_bond_publ_flag
Pt1 P1 2.2877(6) yes
Pt1 P2 2.2839(7) yes
Pt1 C37 2.123(2) yes
Pt1 C38 2.122(2) yes
P1 C1 1.837(3) yes
P1 C7 1.835(3) yes
P1 C13 1.831(2) yes
P2 C19 1.833(2) yes
P2 C25 1.834(3) yes
P2 C31 1.841(3) yes
O1 N1 1.236(4) yes
O2 N1 1.224(4) yes
O3 C45 1.216(3) yes
O4 C45 1.355(3) yes
O4 C46 1.463(3) yes
N1 C42 1.469(4) yes
C1 C2 1.398(3) no
C1 C6 1.401(3) no
C2 C3 1.389(4) no
C3 C4 1.383(4) no
C4 C5 1.385(4) no
C5 C6 1.389(4) no
C7 C8 1.399(4) no
C7 C12 1.392(3) no
C8 C9 1.386(4) no
C9 C10 1.380(4) no
C10 C11 1.377(5) no
C11 C12 1.397(4) no
C13 C14 1.392(3) no
C13 C18 1.396(4) no
C14 C15 1.392(4) no
C15 C16 1.378(4) no
C16 C17 1.381(4) no
C17 C18 1.392(4) no
C19 C20 1.385(4) no
C19 C24 1.400(4) no
C20 C21 1.393(4) no
C21 C22 1.380(4) no
C22 C23 1.380(5) no
C23 C24 1.386(4) no
C25 C26 1.392(4) no
C25 C30 1.404(4) no
C26 C27 1.390(4) no
C27 C28 1.378(5) no
C28 C29 1.382(4) no
C29 C30 1.385(4) no
C31 C32 1.395(4) no
C31 C36 1.400(4) no
C32 C33 1.395(4) no
C33 C34 1.378(4) no
C34 C35 1.390(4) no
C35 C36 1.383(4) no
C37 C38 1.444(4) no
C37 C39 1.477(4) no
C38 C45 1.473(4) no
C39 C40 1.402(3) no
C39 C44 1.406(4) no
C40 C41 1.384(4) no
C41 C42 1.386(4) no
C42 C43 1.378(4) no
C43 C44 1.384(4) no
C46 C47 1.514(4) no
C46 C48 1.515(4) no
C2 H2 0.9500 no
C3 H3 0.9500 no
C4 H4 0.9500 no
C5 H5 0.9500 no
C6 H6 0.9500 no
C8 H8 0.9500 no
C9 H9 0.9500 no
C10 H10 0.9500 no
C11 H11 0.9500 no
C12 H12 0.9500 no
C14 H14 0.9500 no
C15 H15 0.9500 no
C16 H16 0.9500 no
C17 H17 0.9500 no
C18 H18 0.9500 no
C20 H20 0.9500 no
C21 H21 0.9500 no
C22 H22 0.9500 no
C23 H23 0.9500 no
C24 H24 0.9500 no
C26 H26 0.9500 no
C27 H27 0.9500 no
C28 H28 0.9500 no
C29 H29 0.9500 no
C30 H30 0.9500 no
C32 H32 0.9500 no
C33 H33 0.9500 no
C34 H34 0.9500 no
C35 H35 0.9500 no
C36 H36 0.9500 no
C37 H37 0.8900 no
C38 H38 0.9100 no
C40 H40 0.9500 no
C41 H41 0.9500 no
C43 H43 0.9500 no
C44 H44 0.9500 no
C46 H46 1.0000 no
C47 H47A 0.9800 no
C47 H47B 0.9800 no
C47 H47C 0.9800 no
C48 H48A 0.9800 no
C48 H48B 0.9800 no
C48 H48C 0.9800 no
C51 C52 1.3898 no
C51 C56 1.3899 no
C52 C53 1.3903 no
C53 C54 1.3899 no
C54 C55 1.3898 no
C55 C56 1.3903 no
C56 C57 1.422(17) no
C51 H51 0.9500 no
C52 H52 0.9500 no
C53 H53 0.9500 no
C54 H54 0.9500 no
C55 H55 0.9500 no
C57 H57A 0.9800 no
C57 H57B 0.9800 no
C57 H57C 0.9800 no

loop_
_geom_contact_atom_site_label_1
_geom_contact_atom_site_label_2
_geom_contact_distance
_geom_contact_site_symmetry_2
_geom_contact_publ_flag
Pt1 H6 3.4400 . no
Pt1 H12 3.0600 . no
Pt1 H18 3.6700 . no
Pt1 H20 3.1100 . no
Pt1 H36 3.1600 . no
Pt1 H40 3.2800 . no
Pt1 H57A 3.6300 2_646 no
P1 P2 3.6915(9) . no
P1 C38 3.607(2) . no
P2 P1 3.6915(9) . no
P2 C37 3.446(2) . no
P1 H20 3.1800 . no
O1 C9 3.257(4) 2_645 no
O2 C10 3.287(4) 2_645 no
O3 C16 3.403(3) 4_564 no
O3 C47 3.326(4) . no
O4 C6 3.372(3) . no
O1 H47B 2.6600 1_455 no
O1 H24 2.8100 2_545 no
O1 H23 2.9100 2_545 no
O1 H43 2.4500 . no
O1 H9 2.6500 2_645 no
O2 H41 2.4900 . no
O2 H10 2.8100 2_645 no
O3 H47A 2.9000 . no
O3 H47A 2.7100 3_665 no
O3 H46 2.3800 . no
O3 H16 2.7600 4_564 no
O3 H17 2.8400 4_564 no
O3 H37 2.5500 . no
O4 H6 2.4600 . no
N1 C9 3.362(4) 2_645 no
N1 H48A 2.9500 1_455 no
C2 C18 3.374(4) . no
C2 C8 3.530(4) . no
C6 C8 3.563(3) . no
C6 O4 3.372(3) . no
C8 C2 3.530(4) . no
C8 C6 3.563(3) . no
C8 C14 3.412(4) . no
C9 O1 3.257(4) 2_655 no
C9 N1 3.362(4) 2_655 no
C10 O2 3.287(4) 2_655 no
C13 C20 3.486(3) . no
C14 C20 3.326(4) . no
C14 C21 3.585(4) . no
C14 C8 3.412(4) . no
C15 C39 3.580(3) 2_655 no
C16 O3 3.403(3) 4_565 no
C17 C26 3.363(4) . no
C18 C2 3.374(4) . no
C18 C26 3.302(4) . no
C20 C14 3.326(4) . no
C20 C13 3.486(3) . no
C21 C14 3.585(4) . no
C24 C26 3.191(4) . no
C26 C24 3.191(4) . no
C26 C18 3.302(4) . no
C26 C17 3.363(4) . no
C30 C32 3.227(4) . no
C32 C30 3.227(4) . no
C36 C37 3.341(3) . no
C37 P2 3.446(2) . no
C37 C36 3.341(3) . no
C37 C31 3.525(3) . no
C37 C45 2.492(4) . no
C38 P1 3.607(2) . no
C38 C39 2.571(4) . no
C39 C15 3.580(3) 2_645 no
C41 C55 3.592(7) 2_646 no
C43 C48 3.595(4) 1_455 no
C47 O3 3.326(4) . no
C48 C43 3.595(4) 1_655 no
C55 C41 3.592(7) 2_656 no
C1 H8 2.6700 . no
C1 H53 2.8200 4_564 no
C2 H53 2.8300 4_564 no
C2 H8 2.8100 . no
C5 H22 3.0800 2_645 no
C6 H22 3.0500 2_645 no
C7 H14 2.6400 . no
C8 H14 2.8300 . no
C10 H32 2.9700 1_655 no
C12 H20 2.8300 . no
C13 H2 2.6400 . no
C14 H34 2.8900 4_665 no
C16 H46 3.0600 4_565 no
C17 H11 2.8200 4_565 no
C17 H26 2.7500 . no
C18 H11 2.9200 4_565 no
C18 H26 2.9000 . no
C18 H2 2.7600 . no
C19 H26 2.8100 . no
C23 H4 2.9400 4_464 no
C24 H26 2.6400 . no
C24 H3 2.9900 4_464 no
C25 H32 2.7300 . no
C25 H24 2.9300 . no
C26 H24 2.7400 . no
C26 H18 3.1000 . no
C28 H55 3.0600 2_646 no
C29 H55 2.9000 2_646 no
C30 H32 2.7200 . no
C31 H30 3.0000 . no
C32 H48C 2.9100 1_455 no
C32 H30 2.9400 . no
C33 H2 2.9100 4_464 no
C33 H48C 3.0000 1_455 no
C35 H27 3.0800 4_564 no
C36 H37 2.8000 . no
C36 H27 2.9800 4_564 no
C37 H38 2.0500 . no
C37 H36 3.0700 . no
C37 H15 2.8300 2_645 no
C38 H37 2.0000 . no
C38 H40 2.8000 . no
C38 H6 2.8600 . no
C38 H15 2.9300 2_645 no
C39 H15 2.6700 2_645 no
C39 H30 2.8800 . no
C40 H30 2.9500 . no
C40 H15 3.0400 2_645 no
C40 H38 2.8400 . no
C41 H30 3.0700 . no
C43 H48C 2.9700 1_455 no
C44 H30 2.9600 . no
C45 H47A 2.9800 . no
C45 H6 3.0500 . no
C51 H21 2.9800 1_556 no
C51 H41 2.9900 4_565 no
C54 H41 2.8700 2_656 no
C54 H22 3.1000 3_676 no
C55 H41 2.9300 2_656 no
C55 H21 2.9700 3_676 no
C56 H41 2.9800 4_565 no
H2 C18 2.7600 . no
H2 C33 2.9100 4_665 no
H2 C13 2.6400 . no
H3 C24 2.9900 4_665 no
H3 H10 2.5000 4_565 no
H4 C23 2.9400 4_665 no
H5 H23 2.5200 2_645 no
H6 C38 2.8600 . no
H6 Pt1 3.4400 . no
H6 O4 2.4600 . no
H6 C45 3.0500 . no
H6 H38 2.5200 . no
H8 C2 2.8100 . no
H8 C1 2.6700 . no
H9 O1 2.6500 2_655 no
H10 H3 2.5000 4_564 no
H10 O2 2.8100 2_655 no
H11 C18 2.9200 4_564 no
H11 H17 2.5100 4_564 no
H11 C17 2.8200 4_564 no
H12 H20 2.3500 . no
H12 Pt1 3.0600 . no
H14 C7 2.6400 . no
H14 C8 2.8300 . no
H15 C37 2.8300 2_655 no
H15 C38 2.9300 2_655 no
H15 C39 2.6700 2_655 no
H15 C40 3.0400 2_655 no
H16 O3 2.7600 4_565 no
H17 O3 2.8400 4_565 no
H17 H11 2.5100 4_565 no
H18 C26 3.1000 . no
H18 Pt1 3.6700 . no
H20 Pt1 3.1100 . no
H20 P1 3.1800 . no
H20 H12 2.3500 . no
H20 C12 2.8300 . no
H21 C51 2.9800 1_554 no
H21 C55 2.9700 3_676 no
H22 C5 3.0800 2_655 no
H22 C6 3.0500 2_655 no
H22 C54 3.1000 3_676 no
H23 H5 2.5200 2_655 no
H23 O1 2.9100 2_555 no
H24 O1 2.8100 2_555 no
H24 H26 2.3600 . no
H24 C25 2.9300 . no
H24 C26 2.7400 . no
H26 C18 2.9000 . no
H26 C19 2.8100 . no
H26 C24 2.6400 . no
H26 H24 2.3600 . no
H26 C17 2.7500 . no
H27 C35 3.0800 4_565 no
H27 C36 2.9800 4_565 no
H27 H36 2.4800 4_565 no
H30 C31 3.0000 . no
H30 C32 2.9400 . no
H30 C39 2.8800 . no
H30 C40 2.9500 . no
H30 C41 3.0700 . no
H30 C44 2.9600 . no
H32 C25 2.7300 . no
H32 C30 2.7200 . no
H32 C10 2.9700 1_455 no
H34 C14 2.8900 4_464 no
H36 Pt1 3.1600 . no
H36 H37 2.5000 . no
H36 H27 2.4800 4_564 no
H36 C37 3.0700 . no
H37 H36 2.5000 . no
H37 O3 2.5500 . no
H37 C36 2.8000 . no
H37 H44 2.3500 . no
H38 H40 2.3700 . no
H38 C40 2.8400 . no
H38 H6 2.5200 . no
H40 C38 2.8000 . no
H40 H38 2.3700 . no
H40 Pt1 3.2800 . no
H41 C54 2.8700 2_646 no
H41 C55 2.9300 2_646 no
H41 O2 2.4900 . no
H41 C56 2.9800 4_564 no
H41 C51 2.9900 4_564 no
H43 O1 2.4500 . no
H44 H37 2.3500 . no
H46 O3 2.3800 . no
H46 C16 3.0600 4_564 no
H47A O3 2.9000 . no
H47A C45 2.9800 . no
H47A O3 2.7100 3_665 no
H47B O1 2.6600 1_655 no
H47B H48A 2.5800 . no
H47C H48C 2.6000 . no
H48A H47B 2.5800 . no
H48A N1 2.9500 1_655 no
H48C C32 2.9100 1_655 no
H48C C43 2.9700 1_655 no
H48C H47C 2.6000 . no
H48C C33 3.0000 1_655 no
H51 H57B 2.3100 . no
H53 C1 2.8200 4_565 no
H53 C2 2.8300 4_565 no
H55 H57A 2.5800 . no
H55 C28 3.0600 2_656 no
H55 C29 2.9000 2_656 no
H57A H55 2.5800 . no
H57A Pt1 3.6300 2_656 no
H57B H51 2.3100 . no

loop_
_geom_hbond_atom_site_label_D
_geom_hbond_atom_site_label_H
_geom_hbond_atom_site_label_A
_geom_hbond_distance_DH
_geom_hbond_distance_HA
_geom_hbond_distance_DA
_geom_hbond_angle_DHA
_geom_hbond_publ_flag
C6 H6 O4 0.9500 2.4600 3.372(3) 162.00 yes
C37 H37 O3 0.8900 2.5500 2.880(3) 103.00 yes

loop_
_geom_torsion_atom_site_label_1
_geom_torsion_atom_site_label_2
_geom_torsion_atom_site_label_3
_geom_torsion_atom_site_label_4
_geom_torsion
_geom_torsion_publ_flag
P2 Pt1 P1 C1 136.82(10) no
P2 Pt1 P1 C7 -108.04(8) no
P2 Pt1 P1 C13 12.92(9) no
C37 Pt1 P1 C1 -44.57(16) no
C37 Pt1 P1 C7 70.57(16) no
C37 Pt1 P1 C13 -168.47(15) no
C38 Pt1 P1 C1 -45.30(12) no
C38 Pt1 P1 C7 69.84(11) no
C38 Pt1 P1 C13 -169.20(11) no
P1 Pt1 P2 C19 39.97(9) no
P1 Pt1 P2 C25 -87.30(9) no
P1 Pt1 P2 C31 154.80(9) no
C37 Pt1 P2 C19 -139.31(11) no
C37 Pt1 P2 C25 93.42(11) no
C37 Pt1 P2 C31 -24.47(11) no
C38 Pt1 P2 C19 -136.75(14) no
C38 Pt1 P2 C25 95.98(14) no
C38 Pt1 P2 C31 -21.92(14) no
P1 Pt1 C37 C38 -1.1(2) no
P1 Pt1 C37 C39 117.34(18) no
P2 Pt1 C37 C38 177.57(12) no
P2 Pt1 C37 C39 -64.02(18) no
C38 Pt1 C37 C39 118.4(2) no
P1 Pt1 C38 C37 179.42(12) no
P1 Pt1 C38 C45 -67.73(17) no
P2 Pt1 C38 C37 -3.90(19) no
P2 Pt1 C38 C45 108.96(17) no
C37 Pt1 C38 C45 112.9(2) no
C7 P1 C1 C6 -72.8(2) no
Pt1 P1 C1 C2 -138.3(2) no
Pt1 P1 C1 C6 50.6(2) no
C7 P1 C1 C2 98.4(2) no
C13 P1 C7 C8 68.7(2) no
C13 P1 C7 C12 -111.6(2) no
Pt1 P1 C13 C14 -114.4(2) no
Pt1 P1 C13 C18 60.8(2) no
C1 P1 C13 C14 114.6(2) no
C1 P1 C13 C18 -70.2(2) no
C7 P1 C13 C14 11.9(2) no
C7 P1 C13 C18 -172.9(2) no
Pt1 P1 C7 C8 -163.48(17) no
C13 P1 C1 C2 -8.1(3) no
C13 P1 C1 C6 -179.2(2) no
C1 P1 C7 C12 142.1(2) no
Pt1 P1 C7 C12 16.2(2) no
C1 P1 C7 C8 -37.6(2) no
Pt1 P2 C19 C20 20.5(2) no
Pt1 P2 C25 C30 -67.5(2) no
C19 P2 C25 C26 -27.0(3) no
C19 P2 C25 C30 159.4(2) no
C31 P2 C25 C26 -132.3(2) no
C31 P2 C25 C30 54.0(2) no
Pt1 P2 C31 C32 138.64(19) no
Pt1 P2 C31 C36 -41.9(2) no
C19 P2 C31 C32 -95.5(2) no
C19 P2 C31 C36 84.0(2) no
C25 P2 C31 C32 14.9(2) no
C25 P2 C31 C36 -165.69(19) no
C25 P2 C19 C20 151.3(2) no
C25 P2 C19 C24 -33.3(2) no
C31 P2 C19 C20 -100.2(2) no
C31 P2 C19 C24 75.3(2) no
Pt1 P2 C25 C26 106.1(2) no
Pt1 P2 C19 C24 -164.06(18) no
C46 O4 C45 O3 4.0(3) no
C46 O4 C45 C38 -174.68(18) no
C45 O4 C46 C48 146.3(2) no
C45 O4 C46 C47 -91.4(3) no
O2 N1 C42 C41 17.1(4) no
O1 N1 C42 C41 -163.6(3) no
O1 N1 C42 C43 18.3(4) no
O2 N1 C42 C43 -161.0(3) no
P1 C1 C2 C3 -170.4(2) no
C6 C1 C2 C3 0.6(4) no
P1 C1 C6 C5 170.6(2) no
C2 C1 C6 C5 -1.0(4) no
C1 C2 C3 C4 0.3(4) no
C2 C3 C4 C5 -0.8(4) no
C3 C4 C5 C6 0.4(4) no
C4 C5 C6 C1 0.5(4) no
P1 C7 C8 C9 -178.9(2) no
C8 C7 C12 C11 -2.6(4) no
P1 C7 C12 C11 177.7(2) no
C12 C7 C8 C9 1.4(4) no
C7 C8 C9 C10 1.0(4) no
C8 C9 C10 C11 -2.3(4) no
C9 C10 C11 C12 1.1(4) no
C10 C11 C12 C7 1.4(4) no
P1 C13 C14 C15 174.6(2) no
C18 C13 C14 C15 -0.6(4) no
P1 C13 C18 C17 -176.2(2) no
C14 C13 C18 C17 -0.8(4) no
C13 C14 C15 C16 1.4(4) no
C14 C15 C16 C17 -0.7(4) no
C15 C16 C17 C18 -0.7(4) no
C16 C17 C18 C13 1.5(4) no
C24 C19 C20 C21 0.6(4) no
P2 C19 C20 C21 176.3(2) no
P2 C19 C24 C23 -177.5(2) no
C20 C19 C24 C23 -2.1(4) no
C19 C20 C21 C22 1.0(4) no
C20 C21 C22 C23 -1.1(4) no
C21 C22 C23 C24 -0.5(4) no
C22 C23 C24 C19 2.1(4) no
P2 C25 C26 C27 -174.5(2) no
C30 C25 C26 C27 -0.9(4) no
P2 C25 C30 C29 175.9(2) no
C26 C25 C30 C29 2.0(4) no
C25 C26 C27 C28 -0.9(5) no
C26 C27 C28 C29 1.6(5) no
C27 C28 C29 C30 -0.4(5) no
C28 C29 C30 C25 -1.4(5) no
P2 C31 C32 C33 -178.43(19) no
C32 C31 C36 C35 -1.4(4) no
C36 C31 C32 C33 2.1(3) no
P2 C31 C36 C35 179.08(19) no
C31 C32 C33 C34 -1.0(4) no
C32 C33 C34 C35 -0.9(4) no
C33 C34 C35 C36 1.6(4) no
C34 C35 C36 C31 -0.4(4) no
Pt1 C37 C38 C45 -102.89(18) no
C39 C37 C38 Pt1 -107.2(2) no
C39 C37 C38 C45 150.0(2) no
Pt1 C37 C39 C40 -55.9(3) no
Pt1 C37 C39 C44 123.8(2) no
C38 C37 C39 C40 25.7(3) no
C38 C37 C39 C44 -154.6(2) no
Pt1 C38 C45 O4 113.46(18) no
Pt1 C38 C45 O3 -65.2(3) no
C37 C38 C45 O3 12.3(3) no
C37 C38 C45 O4 -169.15(19) no
C37 C39 C44 C43 -179.3(2) no
C37 C39 C40 C41 178.1(2) no
C44 C39 C40 C41 -1.7(4) no
C40 C39 C44 C43 0.5(4) no
C39 C40 C41 C42 1.3(4) no
C40 C41 C42 N1 -177.6(2) no
C40 C41 C42 C43 0.4(4) no
N1 C42 C43 C44 176.4(2) no
C41 C42 C43 C44 -1.6(4) no
C42 C43 C44 C39 1.1(4) no
C56 C51 C52 C53 -0.08 no
C52 C51 C56 C55 0.08 no
C52 C51 C56 C57 177.6(10) no
C51 C52 C53 C54 0.08 no
C52 C53 C54 C55 -0.08 no
C53 C54 C55 C56 0.08 no
C54 C55 C56 C51 -0.08 no
C54 C55 C56 C57 -177.6(10) no
